data_4083302
loop_
_publ_author_name
'Zhang, Xiaolei'
'Zou, Xiaodong'
'Yan, Hong'

_publ_section_title
;
 Synthesis of Boron-Fused 1,4-Dithiin via Cobalt-Mediated Disulfuration of
 Alkyne at theo-Carborane-9,12-dithiolate Unit
;
_journal_issue 10
_journal_name_full Organometallics
_journal_page_first 2661
_journal_paper_doi 10.1021/om500411b
_journal_volume 33
_journal_year 2014
_chemical_formula_sum 'C9 H14 B10 O2 S2'
_chemical_formula_weight 326.42
_chemical_name_systematic
; 
 ? 
;
_space_group_IT_number 29
_symmetry_cell_setting orthorhombic
_symmetry_space_group_name_Hall 'P 2c -2ac'
_symmetry_space_group_name_H-M 'P c a 21'
_atom_sites_solution_hydrogens geom
_atom_sites_solution_primary direct
_atom_sites_solution_secondary difmap
_audit_creation_method SHELXL-97
_cell_angle_alpha 90.00
_cell_angle_beta 90.00
_cell_angle_gamma 90.00
_cell_formula_units_Z 8
_cell_length_a 21.296(3)
_cell_length_b 7.2966(11)
_cell_length_c 20.159(3)
_cell_measurement_temperature 296(2)
_cell_volume 3132.5(8)
_computing_structure_refinement 'SHELXL-97 (Sheldrick, 1997)'
_computing_structure_solution 'SHELXS-97 (Sheldrick, 1990)'
_diffrn_ambient_temperature 296(2)
_diffrn_measured_fraction_theta_full 0.999
_diffrn_measured_fraction_theta_max 0.999
_diffrn_radiation_monochromator graphite
_diffrn_radiation_source 'fine-focus sealed tube'
_diffrn_radiation_type MoK\a
_diffrn_radiation_wavelength 0.71073
_diffrn_reflns_av_R_equivalents 0.1082
_diffrn_reflns_av_sigmaI/netI 0.0736
_diffrn_reflns_limit_h_max 18
_diffrn_reflns_limit_h_min -26
_diffrn_reflns_limit_k_max 9
_diffrn_reflns_limit_k_min -8
_diffrn_reflns_limit_l_max 24
_diffrn_reflns_limit_l_min -17
_diffrn_reflns_number 16144
_diffrn_reflns_theta_full 26.00
_diffrn_reflns_theta_max 26.00
_diffrn_reflns_theta_min 1.91
_exptl_absorpt_coefficient_mu 0.334
_exptl_crystal_density_diffrn 1.384
_exptl_crystal_density_method 'not measured'
_exptl_crystal_F_000 1328
_refine_diff_density_max 0.986
_refine_diff_density_min -0.478
_refine_diff_density_rms 0.114
_refine_ls_abs_structure_details 'Flack H D (1983), Acta Cryst. A39, 876-881'
_refine_ls_abs_structure_Flack 0.26(8)
_refine_ls_extinction_method none
_refine_ls_goodness_of_fit_ref 1.048
_refine_ls_hydrogen_treatment mixed
_refine_ls_matrix_type full
_refine_ls_number_parameters 415
_refine_ls_number_reflns 5562
_refine_ls_number_restraints 1
_refine_ls_restrained_S_all 1.048
_refine_ls_R_factor_all 0.0736
_refine_ls_R_factor_gt 0.0726
_refine_ls_shift/su_max 0.000
_refine_ls_shift/su_mean 0.000
_refine_ls_structure_factor_coef Fsqd
_refine_ls_weighting_details 'calc w=1/[\s^2^(Fo^2^)+(0.1367P)^2^+0.0000P] where P=(Fo^2^+2Fc^2^)/3'
_refine_ls_weighting_scheme calc
_refine_ls_wR_factor_gt 0.1772
_refine_ls_wR_factor_ref 0.1784
_reflns_number_gt 5329
_reflns_number_total 5562
_reflns_threshold_expression >2sigma(I)
_cod_data_source_file om500411b_si_002.cif
_cod_data_source_block 2110531D
_cod_depositor_comments
;
The following automatic conversions were performed:

'_symmetry_cell_setting' value 'Orthorhombic' changed to
'orthorhombic' according to
/usr/data/users/saulius/crontab/automatic-downloads/rss-feeds/ACS/lib/dictionaries/cif_core.dic
dictionary named 'cif_core.dic' version 2.4.2 from 2011-04-26.

Automatic conversion script
Id: cif_fix_values 2281 2013-09-26 08:29:07Z andrius 

 Adding full bibliography for 4083297--4083306.cif.
;
_cod_original_sg_symbol_H-M Pca2(1)
_cod_database_code 4083302

loop_
_symmetry_equiv_pos_as_xyz
'x, y, z'
'-x, -y, z+1/2'
'x+1/2, -y, z'
'-x+1/2, y, z+1/2'

loop_
_atom_site_label
_atom_site_type_symbol
_atom_site_fract_x
_atom_site_fract_y
_atom_site_fract_z
_atom_site_U_iso_or_equiv
_atom_site_adp_type
_atom_site_occupancy
_atom_site_symmetry_multiplicity
_atom_site_calc_flag
_atom_site_refinement_flags
S1A S 0.48751(5) 0.46367(15) 0.22890(5) 0.0300(3) Uani 1 1 d .
S2A S 0.48898(4) 0.75785(13) 0.37316(6) 0.0288(3) Uani 1 1 d .
S2 S 0.77007(5) 0.90148(15) 0.69327(5) 0.0304(3) Uani 1 1 d .
S1 S 0.77720(4) 1.21444(14) 0.55202(6) 0.0330(3) Uani 1 1 d .
O2A O 0.67481(14) 0.6160(4) 0.47199(15) 0.0353(7) Uani 1 1 d .
O1A O 0.65933(14) 0.6002(5) 0.34212(16) 0.0421(8) Uani 1 1 d .
C15 C 0.65094(18) 1.1198(5) 0.5541(2) 0.0288(8) Uani 1 1 d .
B9A B 0.4151(2) 0.4997(6) 0.2776(2) 0.0234(9) Uani 1 1 d .
O1 O 0.60312(14) 1.1353(5) 0.58722(17) 0.0407(8) Uani 1 1 d .
O2 O 0.58830(14) 1.1532(4) 0.45579(16) 0.0361(7) Uani 1 1 d .
B8A B 0.40706(19) 0.3968(6) 0.3581(2) 0.0226(8) Uani 1 1 d .
H8A H 0.4438 0.3109 0.3805 0.027 Uiso 1 1 calc R
C14A C 0.54839(18) 0.6152(5) 0.3402(2) 0.0241(8) Uani 1 1 d .
C13A C 0.54702(18) 0.5120(5) 0.28525(19) 0.0253(8) Uani 1 1 d .
H13A H 0.5851 0.4556 0.2754 0.030 Uiso 1 1 calc R
B12 B 0.8462(2) 1.0751(6) 0.5764(2) 0.0243(9) Uani 1 1 d .
C16A C 0.61457(19) 0.6214(5) 0.4468(2) 0.0274(8) Uani 1 1 d .
C2 C 0.96780(17) 0.9684(5) 0.5566(2) 0.0264(8) Uani 1 1 d .
H2 H 1.0107 0.9827 0.5267 0.032 Uiso 1 1 calc R
B7 B 0.8984(2) 0.9790(6) 0.5168(2) 0.0264(9) Uani 1 1 d .
H7 H 0.8925 1.0007 0.4631 0.032 Uiso 1 1 calc R
B9 B 0.8432(2) 0.9268(6) 0.6442(2) 0.0218(8) Uani 1 1 d .
C15A C 0.61123(18) 0.6150(5) 0.3750(2) 0.0279(8) Uani 1 1 d .
C2A C 0.29222(18) 0.5597(5) 0.36588(19) 0.0263(8) Uani 1 1 d .
H2A H 0.2496 0.5801 0.3959 0.032 Uiso 1 1 calc R
B4A B 0.3392(2) 0.5095(7) 0.2406(2) 0.0276(10) Uani 1 1 d .
H4A H 0.3313 0.4942 0.1870 0.033 Uiso 1 1 calc R
B10 B 0.8913(2) 1.1276(6) 0.6493(2) 0.0267(9) Uani 1 1 d .
H10 H 0.8804 1.2441 0.6819 0.032 Uiso 1 1 calc R
C14 C 0.71354(18) 1.0932(5) 0.5871(2) 0.0263(8) Uani 1 1 d .
C1A C 0.29149(19) 0.4270(6) 0.3005(2) 0.0286(9) Uani 1 1 d .
H1A H 0.2487 0.3547 0.2847 0.034 Uiso 1 1 calc R
B11A B 0.3402(2) 0.7422(6) 0.3562(2) 0.0253(9) Uani 1 1 d .
H11A H 0.3331 0.8785 0.3782 0.030 Uiso 1 1 calc R
B12A B 0.41560(19) 0.6408(5) 0.3475(2) 0.0210(8) Uani 1 1 d .
C1 C 0.96443(17) 0.8287(5) 0.6200(2) 0.0254(8) Uani 1 1 d .
H1 H 1.0051 0.7449 0.6345 0.030 Uiso 1 1 calc R
C17A C 0.5727(2) 0.6162(6) 0.4970(2) 0.0369(10) Uani 1 1 d .
H17A H 0.5291 0.6178 0.4932 0.044 Uiso 1 1 calc R
B7A B 0.3615(2) 0.5486(6) 0.4062(2) 0.0243(8) Uani 1 1 d .
H7A H 0.3681 0.5617 0.4601 0.029 Uiso 1 1 calc R
B4 B 0.9184(2) 0.9150(6) 0.6817(2) 0.0270(9) Uani 1 1 d .
H4 H 0.9252 0.8924 0.7351 0.032 Uiso 1 1 calc R
B8 B 0.8482(2) 0.8319(6) 0.5621(2) 0.0239(8) Uani 1 1 d .
H8 H 0.8094 0.7575 0.5383 0.029 Uiso 1 1 calc R
C13 C 0.71201(18) 0.9851(5) 0.6409(2) 0.0266(8) Uani 1 1 d .
H13 H 0.6718 0.9475 0.6526 0.032 Uiso 1 1 calc R
B3 B 0.9690(2) 1.0599(6) 0.6347(2) 0.0285(9) Uani 1 1 d .
H3 H 1.0095 1.1299 0.6572 0.034 Uiso 1 1 calc R
B3A B 0.2935(2) 0.6617(6) 0.2895(2) 0.0282(10) Uani 1 1 d .
H3A H 0.2553 0.7446 0.2683 0.034 Uiso 1 1 calc R
C18 C 0.6500(3) 1.0783(6) 0.3722(3) 0.0448(11) Uani 1 1 d .
H18 H 0.6641 1.0544 0.3294 0.054 Uiso 1 1 calc R
B10A B 0.3727(2) 0.7111(6) 0.2752(2) 0.0254(9) Uani 1 1 d .
H10A H 0.3870 0.8275 0.2440 0.030 Uiso 1 1 calc R
C16 C 0.6465(2) 1.1183(5) 0.4815(2) 0.0293(9) Uani 1 1 d .
B11 B 0.92432(19) 1.1596(6) 0.5698(2) 0.0269(9) Uani 1 1 d .
H11 H 0.9351 1.2968 0.5502 0.032 Uiso 1 1 calc R
C18A C 0.6684(2) 0.6079(6) 0.5389(2) 0.0356(10) Uani 1 1 d .
H18A H 0.7017 0.6030 0.5688 0.043 Uiso 1 1 calc R
B6 B 0.9272(2) 0.7672(6) 0.5490(2) 0.0275(9) Uani 1 1 d .
H6 H 0.9409 0.6517 0.5171 0.033 Uiso 1 1 calc R
B5 B 0.8926(2) 0.7343(6) 0.6286(2) 0.0251(9) Uani 1 1 d .
H5 H 0.8828 0.5966 0.6483 0.030 Uiso 1 1 calc R
C19 C 0.5926(2) 1.1267(6) 0.3891(2) 0.0402(11) Uani 1 1 d .
H19 H 0.5595 1.1409 0.3595 0.048 Uiso 1 1 calc R
C19A C 0.6074(2) 0.6078(7) 0.5563(2) 0.0429(11) Uani 1 1 d .
H19A H 0.5913 0.6031 0.5992 0.051 Uiso 1 1 calc R
C17 C 0.6866(2) 1.0692(6) 0.4318(2) 0.0379(10) Uani 1 1 d .
H17 H 0.7287 1.0367 0.4358 0.046 Uiso 1 1 calc R
B6A B 0.3271(2) 0.3491(6) 0.3709(2) 0.0284(9) Uani 1 1 d .
H6A H 0.3102 0.2340 0.4014 0.034 Uiso 1 1 calc R
B5A B 0.3606(2) 0.3172(6) 0.2912(2) 0.0267(9) Uani 1 1 d .
H5A H 0.3668 0.1796 0.2698 0.032 Uiso 1 1 calc R

loop_
_atom_site_aniso_label
_atom_site_aniso_U_11
_atom_site_aniso_U_22
_atom_site_aniso_U_33
_atom_site_aniso_U_23
_atom_site_aniso_U_13
_atom_site_aniso_U_12
S1A 0.0152(5) 0.0437(6) 0.0312(5) -0.0107(4) 0.0074(4) -0.0043(4)
S2A 0.0085(5) 0.0294(5) 0.0486(6) -0.0133(4) -0.0001(4) -0.0002(3)
S2 0.0166(5) 0.0399(5) 0.0347(5) 0.0090(4) 0.0064(4) -0.0007(4)
S1 0.0085(4) 0.0322(5) 0.0584(7) 0.0178(5) 0.0014(4) -0.0004(4)
O2A 0.0137(14) 0.0460(16) 0.0461(18) 0.0009(13) -0.0037(12) -0.0007(12)
O1A 0.0096(14) 0.075(2) 0.0416(18) -0.0041(15) 0.0052(12) 0.0018(15)
C15 0.0116(18) 0.032(2) 0.043(2) 0.0008(17) 0.0035(17) -0.0006(14)
B9A 0.015(2) 0.0262(19) 0.029(2) -0.0041(16) 0.0002(16) -0.0039(16)
O1 0.0113(15) 0.062(2) 0.0483(19) 0.0000(15) 0.0048(12) 0.0013(14)
O2 0.0173(15) 0.0408(16) 0.0504(18) 0.0040(13) -0.0042(13) -0.0006(13)
B8A 0.0108(19) 0.0263(19) 0.031(2) -0.0012(16) 0.0016(16) 0.0020(15)
C14A 0.0095(17) 0.0290(18) 0.034(2) 0.0002(15) 0.0036(15) -0.0021(14)
C13A 0.0126(17) 0.0280(18) 0.035(2) 0.0006(16) 0.0068(15) 0.0027(15)
B12 0.009(2) 0.025(2) 0.039(3) 0.0069(17) -0.0001(16) -0.0008(16)
C16A 0.0125(18) 0.0282(19) 0.042(2) -0.0012(15) -0.0034(16) 0.0027(15)
C2 0.0106(18) 0.0336(18) 0.035(2) 0.0026(17) 0.0010(15) 0.0011(15)
B7 0.012(2) 0.034(2) 0.033(2) 0.0045(18) 0.0016(16) -0.0004(17)
B9 0.015(2) 0.0232(18) 0.027(2) 0.0027(15) 0.0013(15) -0.0017(16)
C15A 0.0136(19) 0.0334(19) 0.037(2) -0.0026(16) 0.0040(16) -0.0010(15)
C2A 0.0148(18) 0.0351(19) 0.029(2) -0.0045(16) 0.0011(15) 0.0002(16)
B4A 0.016(2) 0.035(2) 0.031(3) -0.0068(18) 0.0018(17) -0.0041(19)
B10 0.017(2) 0.026(2) 0.038(3) -0.0017(17) -0.0020(17) -0.0031(17)
C14 0.0083(19) 0.0277(18) 0.043(2) -0.0014(16) 0.0020(15) -0.0016(14)
C1A 0.0142(18) 0.036(2) 0.035(2) -0.0092(17) 0.0021(15) -0.0038(17)
B11A 0.013(2) 0.028(2) 0.035(2) -0.0059(17) -0.0021(16) 0.0011(16)
B12A 0.0115(19) 0.024(2) 0.027(2) -0.0030(15) 0.0003(15) 0.0013(15)
C1 0.0127(18) 0.0283(18) 0.035(2) 0.0012(16) -0.0027(15) 0.0023(15)
C17A 0.018(2) 0.048(2) 0.044(3) -0.0010(19) 0.0050(18) -0.0006(18)
B7A 0.013(2) 0.034(2) 0.026(2) -0.0040(17) 0.0005(16) 0.0014(16)
B4 0.019(2) 0.030(2) 0.033(3) 0.0010(17) 0.0015(17) -0.0020(17)
B8 0.0151(19) 0.0257(19) 0.031(2) -0.0007(17) -0.0021(16) -0.0038(16)
C13 0.0102(18) 0.0325(19) 0.037(2) -0.0009(16) 0.0058(14) -0.0036(16)
B3 0.016(2) 0.029(2) 0.040(2) -0.0038(18) -0.0038(18) -0.0023(17)
B3A 0.0109(19) 0.037(2) 0.037(2) -0.0016(18) -0.0034(17) 0.0034(18)
C18 0.048(3) 0.048(2) 0.039(2) 0.001(2) 0.004(2) -0.015(2)
B10A 0.014(2) 0.030(2) 0.032(2) 0.0035(17) -0.0020(16) 0.0019(17)
C16 0.0118(19) 0.0297(19) 0.046(2) 0.0045(17) -0.0007(16) -0.0048(15)
B11 0.0086(19) 0.028(2) 0.044(3) 0.0066(18) 0.0013(17) -0.0031(17)
C18A 0.028(2) 0.040(2) 0.039(2) 0.0016(18) -0.0081(19) -0.0005(17)
B6 0.017(2) 0.031(2) 0.035(2) -0.0052(18) -0.0017(17) -0.0003(16)
B5 0.012(2) 0.0241(19) 0.039(2) 0.0038(17) -0.0016(17) -0.0005(15)
C19 0.035(3) 0.039(2) 0.047(3) 0.0071(18) -0.008(2) -0.0106(19)
C19A 0.031(3) 0.056(3) 0.041(3) 0.002(2) 0.0029(19) 0.004(2)
C17 0.025(2) 0.041(2) 0.047(3) 0.0020(19) 0.0052(19) -0.0033(19)
B6A 0.018(2) 0.030(2) 0.038(2) 0.0020(19) 0.0047(17) -0.0027(17)
B5A 0.014(2) 0.030(2) 0.036(2) -0.0071(17) 0.0034(17) -0.0028(18)

loop_
_atom_type_symbol
_atom_type_description
_atom_type_scat_dispersion_real
_atom_type_scat_dispersion_imag
_atom_type_scat_source
C C 0.0033 0.0016 'International Tables Vol C Tables 4.2.6.8 and 6.1.1.4'
H H 0.0000 0.0000 'International Tables Vol C Tables 4.2.6.8 and 6.1.1.4'
B B 0.0013 0.0007 'International Tables Vol C Tables 4.2.6.8 and 6.1.1.4'
O O 0.0106 0.0060 'International Tables Vol C Tables 4.2.6.8 and 6.1.1.4'
S S 0.1246 0.1234 'International Tables Vol C Tables 4.2.6.8 and 6.1.1.4'

loop_
_geom_angle_atom_site_label_1
_geom_angle_atom_site_label_2
_geom_angle_atom_site_label_3
_geom_angle
C13A S1A B9A 103.46(19)
C14A S2A B12A 103.12(18)
C13 S2 B9 103.81(19)
C14 S1 B12 103.2(2)
C18A O2A C16A 105.9(3)
O1 C15 C16 119.4(4)
O1 C15 C14 120.7(4)
C16 C15 C14 119.8(4)
B12A B9A B4A 108.7(3)
B12A B9A B5A 108.6(3)
B4A B9A B5A 60.4(3)
B12A B9A B10A 61.0(2)
B4A B9A B10A 59.7(3)
B5A B9A B10A 108.6(3)
B12A B9A B8A 61.1(2)
B4A B9A B8A 108.0(3)
B5A B9A B8A 59.2(2)
B10A B9A B8A 109.6(3)
B12A B9A S1A 120.5(3)
B4A B9A S1A 122.7(3)
B5A B9A S1A 121.1(3)
B10A B9A S1A 122.1(3)
B8A B9A S1A 120.0(3)
C19 O2 C16 106.7(4)
B6A B8A B7A 60.7(2)
B6A B8A B5A 60.4(3)
B7A B8A B5A 108.6(3)
B6A B8A B9A 108.0(3)
B7A B8A B9A 106.7(3)
B5A B8A B9A 60.1(2)
B6A B8A B12A 108.1(3)
B7A B8A B12A 60.0(2)
B5A B8A B12A 106.9(3)
B9A B8A B12A 58.1(2)
B6A B8A H8A 121.1
B7A B8A H8A 121.6
B5A B8A H8A 121.5
B9A B8A H8A 122.8
B12A B8A H8A 122.7
C13A C14A C15A 113.7(4)
C13A C14A S2A 128.8(3)
C15A C14A S2A 117.4(3)
C14A C13A S1A 132.1(3)
C14A C13A H13A 114.0
S1A C13A H13A 114.0
B9 B12 B11 108.0(3)
B9 B12 B7 107.9(3)
B11 B12 B7 60.2(3)
B9 B12 B10 60.7(2)
B11 B12 B10 59.2(3)
B7 B12 B10 107.6(3)
B9 B12 B8 60.9(2)
B11 B12 B8 107.9(3)
B7 B12 B8 59.2(2)
B10 B12 B8 109.2(3)
B9 B12 S1 121.2(3)
B11 B12 S1 122.1(3)
B7 B12 S1 122.2(3)
B10 B12 S1 121.6(3)
B8 B12 S1 121.2(3)
C17A C16A O2A 109.8(4)
C17A C16A C15A 135.6(4)
O2A C16A C15A 114.3(4)
C1 C2 B7 111.2(3)
C1 C2 B11 111.5(3)
B7 C2 B11 63.7(3)
C1 C2 B3 61.6(2)
B7 C2 B3 115.7(3)
B11 C2 B3 62.8(3)
C1 C2 B6 60.9(2)
B7 C2 B6 63.4(3)
B11 C2 B6 116.4(3)
B3 C2 B6 115.2(3)
C1 C2 H2 121.6
B7 C2 H2 117.6
B11 C2 H2 117.5
B3 C2 H2 117.1
B6 C2 H2 116.9
C2 B7 B8 104.8(3)
C2 B7 B12 104.1(3)
B8 B7 B12 60.9(2)
C2 B7 B11 58.4(2)
B8 B7 B11 109.0(3)
B12 B7 B11 59.9(2)
C2 B7 B6 59.0(2)
B8 B7 B6 59.6(3)
B12 B7 B6 108.1(3)
B11 B7 B6 108.4(3)
C2 B7 H7 125.1
B8 B7 H7 121.8
B12 B7 H7 122.4
B11 B7 H7 121.2
B6 B7 H7 121.4
B12 B9 B4 109.2(3)
B12 B9 B5 109.1(3)
B4 B9 B5 60.2(2)
B12 B9 B10 61.1(2)
B4 B9 B10 59.8(2)
B5 B9 B10 108.4(3)
B12 B9 B8 61.0(2)
B4 B9 B8 108.6(3)
B5 B9 B8 59.9(2)
B10 B9 B8 109.5(3)
B12 B9 S2 120.8(3)
B4 B9 S2 121.8(3)
B5 B9 S2 120.8(3)
B10 B9 S2 122.1(3)
B8 B9 S2 120.2(3)
O1A C15A C16A 120.1(4)
O1A C15A C14A 119.3(4)
C16A C15A C14A 120.4(4)
C1A C2A B7A 111.6(3)
C1A C2A B11A 112.3(3)
B7A C2A B11A 64.1(3)
C1A C2A B6A 61.3(3)
B7A C2A B6A 63.2(3)
B11A C2A B6A 116.9(3)
C1A C2A B3A 62.1(3)
B7A C2A B3A 116.2(3)
B11A C2A B3A 62.9(3)
B6A C2A B3A 116.0(3)
C1A C2A H2A 121.0
B7A C2A H2A 117.6
B11A C2A H2A 117.1
B6A C2A H2A 116.5
B3A C2A H2A 116.7
C1A B4A B3A 59.7(3)
C1A B4A B10A 104.8(3)
B3A B4A B10A 59.0(3)
C1A B4A B9A 103.4(3)
B3A B4A B9A 106.9(3)
B10A B4A B9A 60.3(2)
C1A B4A B5A 57.9(2)
B3A B4A B5A 108.3(3)
B10A B4A B5A 108.8(3)
B9A B4A B5A 60.0(2)
C1A B4A H4A 125.1
B3A B4A H4A 121.7
B10A B4A H4A 122.1
B9A B4A H4A 123.1
B5A B4A H4A 121.2
B3 B10 B11 60.6(3)
B3 B10 B4 60.6(3)
B11 B10 B4 108.6(3)
B3 B10 B9 107.5(3)
B11 B10 B9 106.5(3)
B4 B10 B9 59.6(2)
B3 B10 B12 107.9(3)
B11 B10 B12 59.9(3)
B4 B10 B12 106.7(3)
B9 B10 B12 58.2(2)
B3 B10 H10 121.2
B11 B10 H10 121.6
B4 B10 H10 121.6
B9 B10 H10 123.1
B12 B10 H10 122.7
C13 C14 C15 114.3(4)
C13 C14 S1 129.5(3)
C15 C14 S1 116.1(3)
C2A C1A B5A 111.3(3)
C2A C1A B4A 111.1(3)
B5A C1A B4A 64.2(3)
C2A C1A B6A 61.5(3)
B5A C1A B6A 63.1(3)
B4A C1A B6A 116.5(3)
C2A C1A B3A 61.1(2)
B5A C1A B3A 115.8(3)
B4A C1A B3A 62.6(3)
B6A C1A B3A 115.2(3)
C2A C1A H1A 121.7
B5A C1A H1A 117.6
B4A C1A H1A 117.5
B6A C1A H1A 116.7
B3A C1A H1A 117.3
C2A B11A B3A 59.1(2)
C2A B11A B12A 103.3(3)
B3A B11A B12A 107.1(3)
C2A B11A B10A 103.8(3)
B3A B11A B10A 58.8(2)
B12A B11A B10A 60.5(2)
C2A B11A B7A 57.8(2)
B3A B11A B7A 107.9(3)
B12A B11A B7A 59.9(2)
B10A B11A B7A 108.4(3)
C2A B11A H11A 125.6
B3A B11A H11A 121.8
B12A B11A H11A 122.8
B10A B11A H11A 122.5
B7A B11A H11A 121.4
B9A B12A B11A 108.6(3)
B9A B12A B7A 108.0(3)
B11A B12A B7A 60.5(2)
B9A B12A B10A 60.6(2)
B11A B12A B10A 60.1(2)
B7A B12A B10A 108.5(3)
B9A B12A B8A 60.8(2)
B11A B12A B8A 108.0(3)
B7A B12A B8A 58.9(2)
B10A B12A B8A 109.1(3)
B9A B12A S2A 120.1(3)
B11A B12A S2A 122.8(3)
B7A B12A S2A 122.2(3)
B10A B12A S2A 121.6(3)
B8A B12A S2A 120.5(3)
C2 C1 B5 111.9(3)
C2 C1 B6 61.7(2)
B5 C1 B6 63.5(3)
C2 C1 B4 111.4(3)
B5 C1 B4 63.6(3)
B6 C1 B4 116.4(3)
C2 C1 B3 61.3(2)
B5 C1 B3 115.8(3)
B6 C1 B3 115.6(3)
B4 C1 B3 62.8(3)
C2 C1 H1 121.2
B5 C1 H1 117.5
B6 C1 H1 116.4
B4 C1 H1 117.8
B3 C1 H1 117.1
C16A C17A C19A 106.9(4)
C16A C17A H17A 126.6
C19A C17A H17A 126.6
C2A B7A B8A 104.2(3)
C2A B7A B6A 59.0(2)
B8A B7A B6A 59.5(2)
C2A B7A B12A 103.1(3)
B8A B7A B12A 61.1(2)
B6A B7A B12A 108.1(3)
C2A B7A B11A 58.0(2)
B8A B7A B11A 108.9(3)
B6A B7A B11A 108.4(3)
B12A B7A B11A 59.5(2)
C2A B7A H7A 125.7
B8A B7A H7A 121.9
B6A B7A H7A 121.2
B12A B7A H7A 122.7
B11A B7A H7A 121.3
C1 B4 B9 103.1(3)
C1 B4 B10 104.0(3)
B9 B4 B10 60.6(2)
C1 B4 B3 59.0(2)
B9 B4 B3 106.9(3)
B10 B4 B3 58.9(3)
C1 B4 B5 57.8(2)
B9 B4 B5 60.1(2)
B10 B4 B5 108.9(3)
B3 B4 B5 107.8(3)
C1 B4 H4 125.7
B9 B4 H4 122.9
B10 B4 H4 122.2
B3 B4 H4 122.0
B5 B4 H4 121.2
B6 B8 B7 60.7(2)
B6 B8 B5 60.2(3)
B7 B8 B5 108.0(3)
B6 B8 B9 107.3(3)
B7 B8 B9 106.2(3)
B5 B8 B9 59.7(2)
B6 B8 B12 108.1(3)
B7 B8 B12 59.9(2)
B5 B8 B12 106.6(3)
B9 B8 B12 58.1(2)
B6 B8 H8 121.2
B7 B8 H8 121.8
B5 B8 H8 121.9
B9 B8 H8 123.2
B12 B8 H8 122.6
C14 C13 S2 132.9(3)
C14 C13 H13 113.6
S2 C13 H13 113.6
C2 B3 C1 57.1(2)
C2 B3 B10 104.5(3)
C1 B3 B10 104.6(3)
C2 B3 B11 58.2(3)
C1 B3 B11 104.2(3)
B10 B3 B11 60.1(3)
C2 B3 B4 104.4(3)
C1 B3 B4 58.2(2)
B10 B3 B4 60.4(3)
B11 B3 B4 108.1(3)
C2 B3 H3 124.9
C1 B3 H3 124.9
B10 B3 H3 122.8
B11 B3 H3 122.3
B4 B3 H3 122.1
C2A B3A C1A 56.8(2)
C2A B3A B10A 104.7(3)
C1A B3A B10A 104.5(3)
C2A B3A B11A 58.0(2)
C1A B3A B11A 104.2(3)
B10A B3A B11A 61.0(3)
C2A B3A B4A 103.7(3)
C1A B3A B4A 57.7(3)
B10A B3A B4A 60.6(3)
B11A B3A B4A 108.7(3)
C2A B3A H3A 125.2
C1A B3A H3A 125.3
B10A B3A H3A 122.4
B11A B3A H3A 121.8
B4A B3A H3A 122.3
C19 C18 C17 107.4(5)
C19 C18 H18 126.3
C17 C18 H18 126.3
B3A B10A B4A 60.5(3)
B3A B10A B11A 60.2(2)
B4A B10A B11A 108.0(3)
B3A B10A B9A 107.7(3)
B4A B10A B9A 59.9(2)
B11A B10A B9A 106.3(3)
B3A B10A B12A 107.4(3)
B4A B10A B12A 106.6(3)
B11A B10A B12A 59.4(2)
B9A B10A B12A 58.3(2)
B3A B10A H10A 121.4
B4A B10A H10A 121.7
B11A B10A H10A 122.1
B9A B10A H10A 122.8
B12A B10A H10A 123.0
C17 C16 O2 109.7(4)
C17 C16 C15 134.0(4)
O2 C16 C15 115.8(4)
C2 B11 B10 104.5(3)
C2 B11 B3 59.0(2)
B10 B11 B3 59.3(3)
C2 B11 B12 103.7(3)
B10 B11 B12 60.9(3)
B3 B11 B12 107.7(3)
C2 B11 B7 57.8(2)
B10 B11 B7 108.8(3)
B3 B11 B7 107.8(3)
B12 B11 B7 59.9(3)
C2 B11 H11 125.4
B10 B11 H11 121.9
B3 B11 H11 121.7
B12 B11 H11 122.5
B7 B11 H11 121.5
C19A C18A O2A 110.8(4)
C19A C18A H18A 124.6
O2A C18A H18A 124.6
C1 B6 C2 57.4(2)
C1 B6 B8 104.3(3)
C2 B6 B8 103.8(3)
C1 B6 B5 57.9(2)
C2 B6 B5 104.1(3)
B8 B6 B5 60.5(2)
C1 B6 B7 103.8(3)
C2 B6 B7 57.6(2)
B8 B6 B7 59.7(2)
B5 B6 B7 107.6(3)
C1 B6 H6 124.9
C2 B6 H6 125.1
B8 B6 H6 123.1
B5 B6 H6 122.3
B7 B6 H6 122.8
C1 B5 B6 58.5(2)
C1 B5 B9 103.4(3)
B6 B5 B9 107.3(3)
C1 B5 B4 58.7(2)
B6 B5 B4 108.2(3)
B9 B5 B4 59.6(2)
C1 B5 B8 103.9(3)
B6 B5 B8 59.4(2)
B9 B5 B8 60.4(2)
B4 B5 B8 108.6(3)
C1 B5 H5 125.5
B6 B5 H5 121.7
B9 B5 H5 123.0
B4 B5 H5 121.1
B8 B5 H5 122.3
C18 C19 O2 110.9(4)
C18 C19 H19 124.5
O2 C19 H19 124.5
C18A C19A C17A 106.7(4)
C18A C19A H19A 126.7
C17A C19A H19A 126.7
C16 C17 C18 105.2(4)
C16 C17 H17 127.4
C18 C17 H17 127.4
C1A B6A C2A 57.2(2)
C1A B6A B8A 103.9(3)
C2A B6A B8A 103.5(3)
C1A B6A B5A 57.9(3)
C2A B6A B5A 103.8(3)
B8A B6A B5A 60.1(3)
C1A B6A B7A 104.1(3)
C2A B6A B7A 57.8(2)
B8A B6A B7A 59.8(2)
B5A B6A B7A 107.6(3)
C1A B6A H6A 124.9
C2A B6A H6A 125.3
B8A B6A H6A 123.4
B5A B6A H6A 122.4
B7A B6A H6A 122.5
C1A B5A B8A 104.3(3)
C1A B5A B6A 59.0(2)
B8A B5A B6A 59.5(3)
C1A B5A B9A 103.2(3)
B8A B5A B9A 60.6(2)
B6A B5A B9A 107.6(3)
C1A B5A B4A 58.0(2)
B8A B5A B4A 108.5(3)
B6A B5A B4A 108.0(3)
B9A B5A B4A 59.6(2)
C1A B5A H5A 125.6
B8A B5A H5A 122.1
B6A B5A H5A 121.5
B9A B5A H5A 122.8
B4A B5A H5A 121.4

loop_
_geom_bond_atom_site_label_1
_geom_bond_atom_site_label_2
_geom_bond_distance
S1A C13A 1.738(4)
S1A B9A 1.847(4)
S2A C14A 1.768(4)
S2A B12A 1.854(4)
S2 C13 1.736(4)
S2 B9 1.853(4)
S1 C14 1.766(4)
S1 B12 1.854(4)
O2A C18A 1.358(5)
O2A C16A 1.380(5)
O1A C15A 1.224(5)
C15 O1 1.222(5)
C15 C16 1.467(6)
C15 C14 1.502(5)
B9A B12A 1.746(6)
B9A B4A 1.781(6)
B9A B5A 1.787(6)
B9A B10A 1.788(6)
B9A B8A 1.796(6)
O2 C19 1.360(6)
O2 C16 1.368(5)
B8A B6A 1.758(6)
B8A B7A 1.763(6)
B8A B5A 1.770(6)
B8A B12A 1.802(6)
B8A H8A 1.1000
C14A C13A 1.339(6)
C14A C15A 1.511(5)
C13A H13A 0.9300
B12 B9 1.745(6)
B12 B11 1.778(6)
B12 B7 1.780(6)
B12 B10 1.798(6)
B12 B8 1.798(6)
C16A C17A 1.350(6)
C16A C15A 1.452(6)
C2 C1 1.637(5)
C2 B7 1.684(5)
C2 B11 1.695(6)
C2 B3 1.711(6)
C2 B6 1.711(6)
C2 H2 1.1000
B7 B8 1.768(6)
B7 B11 1.784(7)
B7 B6 1.785(6)
B7 H7 1.1000
B9 B4 1.774(6)
B9 B5 1.783(6)
B9 B10 1.791(6)
B9 B8 1.797(6)
C2A C1A 1.635(5)
C2A B7A 1.687(6)
C2A B11A 1.690(6)
C2A B6A 1.709(6)
C2A B3A 1.711(6)
C2A H2A 1.1000
B4A C1A 1.689(6)
B4A B3A 1.775(6)
B4A B10A 1.777(6)
B4A B5A 1.794(7)
B4A H4A 1.1000
B10 B3 1.752(7)
B10 B11 1.767(7)
B10 B4 1.779(6)
B10 H10 1.1000
C14 C13 1.343(6)
C1A B5A 1.687(6)
C1A B6A 1.707(7)
C1A B3A 1.727(6)
C1A H1A 1.1000
B11A B3A 1.774(6)
B11A B12A 1.776(6)
B11A B10A 1.787(6)
B11A B7A 1.793(6)
B11A H11A 1.1000
B12A B7A 1.782(6)
B12A B10A 1.795(6)
C1 B5 1.686(6)
C1 B6 1.697(6)
C1 B4 1.703(6)
C1 B3 1.716(5)
C1 H1 1.1000
C17A C19A 1.407(7)
C17A H17A 0.9300
B7A B6A 1.778(6)
B7A H7A 1.1000
B4 B3 1.782(7)
B4 B5 1.785(6)
B4 H4 1.1000
B8 B6 1.767(6)
B8 B5 1.787(6)
B8 H8 1.1000
C13 H13 0.9300
B3 B11 1.774(7)
B3 H3 1.1000
B3A B10A 1.748(6)
B3A H3A 1.1000
C18 C19 1.318(7)
C18 C17 1.435(7)
C18 H18 0.9300
B10A H10A 1.1000
C16 C17 1.365(6)
B11 H11 1.1000
C18A C19A 1.345(7)
C18A H18A 0.9300
B6 B5 1.781(7)
B6 H6 1.1000
B5 H5 1.1000
C19 H19 0.9300
C19A H19A 0.9300
C17 H17 0.9300
B6A B5A 1.776(6)
B6A H6A 1.1000
B5A H5A 1.1000
